data_2208029
loop_
_publ_author_name
'Da-Tong Zhang'
'Fang-Gang Sun'
'Ya-Wei Sun'
'Gui-Yun Duan'
'Jian-Wu Wang'

_publ_section_title
;
 1-(4,6-Dimethoxy-1,3,5-triazin-2-yloxy)-1<i>H</i>-benzotriazole
;
_journal_coeditor_code CV6626
_journal_issue 2
_journal_name_full 'Acta Crystallographica Section E'
_journal_page_first o494
_journal_page_last o495
_journal_paper_doi 10.1107/S1600536806000055
_journal_volume 62
_journal_year 2006
_chemical_formula_iupac 'C11 H10 N6 O3'
_chemical_formula_moiety 'C11 H10 N6 O3'
_chemical_formula_sum 'C11 H10 N6 O3'
_chemical_formula_weight 274.25
_chemical_name_systematic
;
N-(4,6-Dimethoxy-1,3,5-triazin-2-yloxy)benzotriazole
;
_space_group_IT_number 15
_symmetry_cell_setting monoclinic
_symmetry_space_group_name_Hall '-C 2yc'
_symmetry_space_group_name_H-M 'C 1 2/c 1'
_atom_sites_solution_hydrogens geom
_atom_sites_solution_primary direct
_atom_sites_solution_secondary difmap
_audit_creation_method SHELXL-97
_cell_angle_alpha 90.00
_cell_angle_beta 122.139(2)
_cell_angle_gamma 90.00
_cell_formula_units_Z 8
_cell_length_a 21.602(3)
_cell_length_b 7.3765(12)
_cell_length_c 18.248(3)
_cell_measurement_reflns_used 4441
_cell_measurement_temperature 298(2)
_cell_measurement_theta_max 25.832
_cell_measurement_theta_min 2.225
_cell_volume 2462.2(7)
_computing_cell_refinement 'SAINT (Bruker, 1999)'
_computing_data_collection 'SMART (Bruker, 1998)'
_computing_data_reduction SAINT
_computing_molecular_graphics 'SHELXTL (Bruker, 1999)'
_computing_publication_material SHELXTL
_computing_structure_refinement 'SHELXL97 (Sheldrick, 1997)'
_computing_structure_solution 'SHELXS97 (Sheldrick, 1997)'
_diffrn_ambient_temperature 293(2)
_diffrn_measured_fraction_theta_full 0.998
_diffrn_measured_fraction_theta_max 0.998
_diffrn_measurement_device_type 'Bruker SMART CCD area-detector'
_diffrn_measurement_method '\f and \w'
_diffrn_radiation_monochromator graphite
_diffrn_radiation_source 'fine-focus sealed tube'
_diffrn_radiation_type MoK\a
_diffrn_radiation_wavelength 0.71073
_diffrn_reflns_av_R_equivalents 0.0255
_diffrn_reflns_av_sigmaI/netI 0.0273
_diffrn_reflns_limit_h_max 23
_diffrn_reflns_limit_h_min -25
_diffrn_reflns_limit_k_max 8
_diffrn_reflns_limit_k_min -8
_diffrn_reflns_limit_l_max 21
_diffrn_reflns_limit_l_min -21
_diffrn_reflns_number 6143
_diffrn_reflns_theta_full 25.00
_diffrn_reflns_theta_max 25.00
_diffrn_reflns_theta_min 2.23
_diffrn_standards_number 0
_exptl_absorpt_coefficient_mu 0.113
_exptl_absorpt_correction_T_max 0.989
_exptl_absorpt_correction_T_min 0.969
_exptl_absorpt_correction_type multi-scan
_exptl_absorpt_process_details '(SADABS; Sheldrick, 1996)'
_exptl_crystal_colour colourless
_exptl_crystal_density_diffrn 1.480
_exptl_crystal_density_method 'not measured'
_exptl_crystal_description block
_exptl_crystal_F_000 1136
_exptl_crystal_size_max 0.28
_exptl_crystal_size_mid 0.25
_exptl_crystal_size_min 0.12
_refine_diff_density_max 0.165
_refine_diff_density_min -0.141
_refine_ls_extinction_method none
_refine_ls_goodness_of_fit_ref 1.059
_refine_ls_hydrogen_treatment constr
_refine_ls_matrix_type full
_refine_ls_number_parameters 181
_refine_ls_number_reflns 2166
_refine_ls_number_restraints 0
_refine_ls_restrained_S_all 1.059
_refine_ls_R_factor_all 0.0466
_refine_ls_R_factor_gt 0.0385
_refine_ls_shift/su_max 0.000
_refine_ls_shift/su_mean 0.000
_refine_ls_structure_factor_coef Fsqd
_refine_ls_weighting_details 'calc w = 1/[\s^2^(Fo^2^)+(0.0659P)^2^+0.215P] where P = (Fo^2^+2Fc^2^)/3'
_refine_ls_weighting_scheme calc
_refine_ls_wR_factor_gt 0.1038
_refine_ls_wR_factor_ref 0.1085
_reflns_number_gt 1772
_reflns_number_total 2166
_reflns_threshold_expression I>2\s(I)
_cod_data_source_file cv6626.cif
_cod_data_source_block I
_cod_depositor_comments
;
The following automatic conversions were performed:
'_symmetry_cell_setting' value 'Monoclinic' changed to 'monoclinic'
according to '/home/saulius/struct/CIF-dictionaries/cif_core.dic'
dictionary named 'cif_core.dic' version 2.4.1 from 2010-06-29.

Automatic conversion script
Id: cif_fix_enum 1527 2010-12-29 10:47:43Z saulius 

The following automatic conversions were performed:

'_symmetry_cell_setting' value 'Monoclinic' changed to 'monoclinic'
according to /home/saulius/struct/CIF-dictionaries/cif_core.dic
dictionary named 'cif_core.dic' version 2.4.1 from 2010-06-29.

Automatic conversion script
Id: cif_fix_values 1715 2011-07-08 13:25:40Z adriana 
;
_cod_original_cell_volume 2462.1(7)
_cod_original_sg_symbol_H-M 'C 2/c'
_cod_database_code 2208029
_cod_database_fobs_code 2208029

loop_
_symmetry_equiv_pos_as_xyz
'x, y, z'
'-x, y, -z+1/2'
'x+1/2, y+1/2, z'
'-x+1/2, y+1/2, -z+1/2'
'-x, -y, -z'
'x, -y, z-1/2'
'-x+1/2, -y+1/2, -z'
'x+1/2, -y+1/2, z-1/2'

loop_
_atom_site_label
_atom_site_fract_x
_atom_site_fract_y
_atom_site_fract_z
_atom_site_U_iso_or_equiv
_atom_site_adp_type
_atom_site_calc_flag
_atom_site_refinement_flags
_atom_site_occupancy
_atom_site_type_symbol
O1 0.07602(6) 0.29815(17) 0.61285(7) 0.0628(3) Uani d . 1 O
O2 -0.15237(5) 0.13163(15) 0.40446(7) 0.0544(3) Uani d . 1 O
O3 0.01517(6) 0.22857(17) 0.33540(7) 0.0619(4) Uani d . 1 O
N1 0.10049(7) 0.44497(18) 0.35243(9) 0.0571(4) Uani d . 1 N
N2 0.08608(7) 0.27361(19) 0.36287(8) 0.0526(4) Uani d . 1 N
N3 0.16629(7) 0.44673(17) 0.36753(9) 0.0542(4) Uani d . 1 N
N4 0.05018(7) 0.27119(17) 0.47817(8) 0.0497(3) Uani d . 1 N
N5 -0.06908(6) 0.18303(17) 0.36679(8) 0.0478(3) Uani d . 1 N
N6 -0.04015(7) 0.20778(17) 0.51135(8) 0.0483(3) Uani d . 1 N
C1 0.05644(11) 0.2854(3) 0.67696(11) 0.0715(5) Uani d . 1 C
H1B 0.0977 0.3182 0.7326 0.107 Uiso calc R 1 H
H1C 0.0420 0.1634 0.6790 0.107 Uiso calc R 1 H
H1D 0.0166 0.3663 0.6619 0.107 Uiso calc R 1 H
C2 -0.20510(9) 0.1057(3) 0.31372(11) 0.0655(5) Uani d . 1 C
H2A -0.2518 0.0768 0.3054 0.098 Uiso calc R 1 H
H2B -0.1896 0.0081 0.2924 0.098 Uiso calc R 1 H
H2C -0.2091 0.2149 0.2828 0.098 Uiso calc R 1 H
C3 0.27141(9) 0.0235(2) 0.41915(10) 0.0605(4) Uani d . 1 C
H3B 0.3161 -0.0256 0.4332 0.073 Uiso calc R 1 H
C4 0.21716(11) -0.0919(2) 0.41181(11) 0.0643(5) Uani d . 1 C
H4B 0.2264 -0.2158 0.4195 0.077 Uiso calc R 1 H
C5 0.15086(10) -0.0287(2) 0.39361(10) 0.0604(5) Uani d . 1 C
H5B 0.1152 -0.1049 0.3904 0.073 Uiso calc R 1 H
C6 0.26108(8) 0.2049(2) 0.40641(10) 0.0520(4) Uani d . 1 C
H6B 0.2976 0.2809 0.4116 0.062 Uiso calc R 1 H
C7 0.19304(8) 0.2721(2) 0.38515(9) 0.0447(4) Uani d . 1 C
C8 0.14040(8) 0.1570(2) 0.38027(9) 0.0453(4) Uani d . 1 C
C9 0.02576(8) 0.25727(19) 0.53190(9) 0.0460(4) Uani d . 1 C
C10 -0.00035(8) 0.2294(2) 0.39936(10) 0.0460(4) Uani d . 1 C
C11 -0.08539(8) 0.17567(19) 0.42693(10) 0.0437(4) Uani d . 1 C

loop_
_atom_site_aniso_label
_atom_site_aniso_U_11
_atom_site_aniso_U_22
_atom_site_aniso_U_33
_atom_site_aniso_U_12
_atom_site_aniso_U_13
_atom_site_aniso_U_23
O1 0.0601(7) 0.0788(9) 0.0485(7) -0.0089(5) 0.0281(6) -0.0135(5)
O2 0.0459(6) 0.0680(8) 0.0549(7) -0.0025(5) 0.0306(5) 0.0027(5)
O3 0.0462(6) 0.0991(10) 0.0461(6) -0.0102(5) 0.0284(5) -0.0006(6)
N1 0.0593(8) 0.0587(9) 0.0626(8) 0.0059(6) 0.0388(7) 0.0102(6)
N2 0.0464(7) 0.0664(9) 0.0526(8) -0.0039(6) 0.0315(6) 0.0057(6)
N3 0.0560(8) 0.0512(8) 0.0627(8) 0.0003(6) 0.0364(7) 0.0078(6)
N4 0.0462(7) 0.0559(8) 0.0473(8) -0.0050(5) 0.0251(6) -0.0019(6)
N5 0.0445(7) 0.0561(8) 0.0461(7) -0.0008(5) 0.0264(6) 0.0014(5)
N6 0.0505(8) 0.0519(8) 0.0478(8) 0.0003(6) 0.0298(6) -0.0014(6)
C1 0.0796(13) 0.0888(14) 0.0497(10) -0.0020(10) 0.0369(9) -0.0162(9)
C2 0.0467(9) 0.0859(13) 0.0585(10) -0.0072(8) 0.0245(8) 0.0018(9)
C3 0.0622(10) 0.0634(11) 0.0561(10) 0.0103(8) 0.0317(8) 0.0007(8)
C4 0.0837(12) 0.0484(10) 0.0605(11) 0.0069(9) 0.0382(10) 0.0021(8)
C5 0.0756(11) 0.0528(10) 0.0559(10) -0.0167(8) 0.0371(9) -0.0021(8)
C6 0.0511(9) 0.0600(10) 0.0490(9) -0.0019(7) 0.0293(7) 0.0005(7)
C7 0.0509(9) 0.0470(9) 0.0397(8) -0.0022(6) 0.0264(7) 0.0018(6)
C8 0.0505(9) 0.0521(9) 0.0376(8) -0.0050(7) 0.0262(7) 0.0004(6)
C9 0.0490(9) 0.0447(9) 0.0437(9) 0.0012(6) 0.0241(7) -0.0035(6)
C10 0.0462(9) 0.0504(9) 0.0463(9) 0.0008(6) 0.0280(7) 0.0037(6)
C11 0.0458(8) 0.0393(8) 0.0505(9) 0.0023(6) 0.0286(7) 0.0031(6)

loop_
_atom_type_symbol
_atom_type_description
_atom_type_scat_dispersion_real
_atom_type_scat_dispersion_imag
_atom_type_scat_source
C C 0.0033 0.0016 'International Tables Vol C Tables 4.2.6.8 and 6.1.1.4'
H H 0.0000 0.0000 'International Tables Vol C Tables 4.2.6.8 and 6.1.1.4'
N N 0.0061 0.0033 'International Tables Vol C Tables 4.2.6.8 and 6.1.1.4'
O O 0.0106 0.0060 'International Tables Vol C Tables 4.2.6.8 and 6.1.1.4'

loop_
_geom_angle_atom_site_label_1
_geom_angle_atom_site_label_2
_geom_angle_atom_site_label_3
_geom_angle
_geom_angle_publ_flag
C9 O1 C1 118.07(13) ?
C11 O2 C2 117.19(11) ?
N2 O3 C10 114.63(11) yes
N3 N1 N2 106.90(12) yes
N1 N2 C8 113.35(12) ?
N1 N2 O3 118.31(12) ?
C8 N2 O3 126.32(14) ?
N1 N3 C7 108.46(12) ?
C10 N4 C9 111.45(13) ?
C10 N5 C11 111.76(12) ?
C9 N6 C11 113.25(12) ?
O1 C1 H1B 109.5 ?
O1 C1 H1C 109.5 ?
H1B C1 H1C 109.5 ?
O1 C1 H1D 109.5 ?
H1B C1 H1D 109.5 ?
H1C C1 H1D 109.5 ?
O2 C2 H2A 109.5 ?
O2 C2 H2B 109.5 ?
H2A C2 H2B 109.5 ?
O2 C2 H2C 109.5 ?
H2A C2 H2C 109.5 ?
H2B C2 H2C 109.5 ?
C6 C3 C4 122.13(16) ?
C6 C3 H3B 118.9 ?
C4 C3 H3B 118.9 ?
C5 C4 C3 122.16(17) ?
C5 C4 H4B 118.9 ?
C3 C4 H4B 118.9 ?
C4 C5 C8 115.50(15) ?
C4 C5 H5B 122.2 ?
C8 C5 H5B 122.2 ?
C3 C6 C7 116.81(15) ?
C3 C6 H6B 121.6 ?
C7 C6 H6B 121.6 ?
N3 C7 C8 109.29(13) ?
N3 C7 C6 130.21(14) ?
C8 C7 C6 120.49(14) ?
N2 C8 C7 101.88(13) ?
N2 C8 C5 135.25(14) ?
C7 C8 C5 122.86(14) ?
N6 C9 O1 120.19(13) ?
N6 C9 N4 126.81(13) ?
O1 C9 N4 113.00(13) ?
N4 C10 N5 130.04(13) ?
N4 C10 O3 120.03(13) ?
N5 C10 O3 109.93(12) ?
O2 C11 N5 119.08(13) ?
O2 C11 N6 114.28(12) ?
N5 C11 N6 126.63(13) ?

loop_
_geom_bond_atom_site_label_1
_geom_bond_atom_site_label_2
_geom_bond_distance
_geom_bond_publ_flag
O1 C9 1.3211(18) ?
O1 C1 1.4431(19) ?
O2 C11 1.3175(17) ?
O2 C2 1.4385(19) ?
O3 N2 1.3751(15) yes
O3 C10 1.3753(17) yes
N1 N3 1.2960(18) yes
N1 N2 1.3394(18) yes
N2 C8 1.3495(19) yes
N3 C7 1.378(2) yes
N4 C10 1.298(2) yes
N4 C9 1.3418(19) yes
N5 C10 1.3174(19) yes
N5 C11 1.3201(18) yes
N6 C9 1.3164(19) yes
N6 C11 1.3352(19) yes
C1 H1B 0.9600 ?
C1 H1C 0.9600 ?
C1 H1D 0.9600 ?
C2 H2A 0.9600 ?
C2 H2B 0.9600 ?
C2 H2C 0.9600 ?
C3 C6 1.356(2) ?
C3 C4 1.396(3) ?
C3 H3B 0.9300 ?
C4 C5 1.368(2) ?
C4 H4B 0.9300 ?
C5 C8 1.388(2) ?
C5 H5B 0.9300 ?
C6 C7 1.396(2) ?
C6 H6B 0.9300 ?
C7 C8 1.384(2) ?

loop_
_geom_torsion_atom_site_label_1
_geom_torsion_atom_site_label_2
_geom_torsion_atom_site_label_3
_geom_torsion_atom_site_label_4
_geom_torsion
N3 N1 N2 C8 -3.52(16)
N3 N1 N2 O3 -168.35(11)
C10 O3 N2 N1 -97.09(15)
C10 O3 N2 C8 100.26(16)
N2 N1 N3 C7 1.91(16)
C6 C3 C4 C5 -1.8(2)
C3 C4 C5 C8 2.0(2)
C4 C3 C6 C7 -0.2(2)
N1 N3 C7 C8 0.18(16)
N1 N3 C7 C6 -178.99(14)
C3 C6 C7 N3 -179.05(15)
C3 C6 C7 C8 1.9(2)
N1 N2 C8 C7 3.45(15)
O3 N2 C8 C7 166.83(12)
N1 N2 C8 C5 -177.94(16)
O3 N2 C8 C5 -14.6(2)
N3 C7 C8 N2 -2.13(15)
C6 C7 C8 N2 177.13(13)
N3 C7 C8 C5 179.03(13)
C6 C7 C8 C5 -1.7(2)
C4 C5 C8 N2 -178.61(16)
C4 C5 C8 C7 -0.2(2)
C11 N6 C9 O1 178.28(13)
C11 N6 C9 N4 -2.3(2)
C1 O1 C9 N6 0.4(2)
C1 O1 C9 N4 -179.08(14)
C10 N4 C9 N6 0.2(2)
C10 N4 C9 O1 179.72(13)
C9 N4 C10 N5 2.1(2)
C9 N4 C10 O3 -177.40(13)
C11 N5 C10 N4 -1.9(2)
C11 N5 C10 O3 177.64(12)
N2 O3 C10 N4 0.2(2)
N2 O3 C10 N5 -179.40(13)
C2 O2 C11 N5 -3.98(19)
C2 O2 C11 N6 176.41(13)
C10 N5 C11 O2 179.76(13)
C10 N5 C11 N6 -0.7(2)
C9 N6 C11 O2 -177.91(12)
C9 N6 C11 N5 2.5(2)

loop_
_cod_related_entry_id
_cod_related_entry_database
_cod_related_entry_code
1 ChemSpider 21126574
